data_7030280
loop_
_publ_author_name
'Benjamin, Sophie L.'
'Levason, William'
'Pugh, David'
'Reid, Gillian'
'Zhang, Wenjian'

_publ_section_title
;
 Preparation and structures of coordination complexes of the very hard
 Lewis acids ZrF4 and HfF4.
;
_journal_issue 40
_journal_name_full 'Dalton transactions (Cambridge, England : 2003)'
_journal_page_first 12548
_journal_page_last 12557
_journal_paper_doi 10.1039/c2dt31501g
_journal_volume 41
_journal_year 2012
_chemical_formula_moiety '3(C27 H37 N2 1+), F15 Zr3 3-, 4(C4 H8 O), 0.55(C H2 Cl2)'
_chemical_formula_sum 'C97.55 H144.1 Cl1.1 F15 N6 O4 Zr3'
_chemical_formula_weight 2062.54
_chemical_name_systematic
;
tris(1,3-bis(2,6-diisopropylphenyl)-1H-imidazolium)
tri(mu~2~-fluoro)dodecafluorotrizirconium(IV) tetrahydrofuran solvate
dichloromethane solvate
;
_space_group_IT_number 2
_symmetry_cell_setting triclinic
_symmetry_Int_Tables_number 2
_symmetry_space_group_name_Hall '-P 1'
_symmetry_space_group_name_H-M 'P -1'
_atom_sites_solution_hydrogens geom
_atom_sites_solution_primary direct
_atom_sites_solution_secondary difmap
_audit_creation_date 2012-06-22
_audit_creation_method 'SHELXL-97 + hand edit'
_cell_angle_alpha 81.698(16)
_cell_angle_beta 85.337(17)
_cell_angle_gamma 66.454(13)
_cell_formula_units_Z 2
_cell_length_a 15.935(4)
_cell_length_b 17.240(4)
_cell_length_c 21.679(7)
_cell_measurement_reflns_used 13959
_cell_measurement_temperature 100(2)
_cell_measurement_theta_max 31.4
_cell_measurement_theta_min 2.2
_cell_volume 5401(3)
_computing_cell_refinement 'CrystalClear-SM Expert 2.0 r7 (Rigaku, 2011)'
_computing_data_collection 'CrystalClear-SM Expert 2.0 r7 (Rigaku, 2011)'
_computing_data_reduction 'CrystalClear-SM Expert 2.0 r7 (Rigaku, 2011)'
_computing_structure_refinement 'SHELXL-97 (Sheldrick, 2008)'
_diffrn_ambient_temperature 100(2)
_diffrn_detector CCD
_diffrn_detector_area_resol_mean 28.5714
_diffrn_measured_fraction_theta_full 0.998
_diffrn_measured_fraction_theta_max 0.998
_diffrn_measurement_device 'AFC12 (Right): Kappa 3 circle'
_diffrn_measurement_device_type 'Rigaku Saturn724+ (2x2 bin mode)'
_diffrn_measurement_method 'profile data from \w-scans'
_diffrn_measurement_specimen_support Mitegen
_diffrn_radiation_monochromator Confocal
_diffrn_radiation_type MoK\a
_diffrn_radiation_wavelength 0.71073
_diffrn_reflns_av_R_equivalents 0.0707
_diffrn_reflns_av_sigmaI/netI 0.0988
_diffrn_reflns_limit_h_max 18
_diffrn_reflns_limit_h_min -18
_diffrn_reflns_limit_k_max 18
_diffrn_reflns_limit_k_min -20
_diffrn_reflns_limit_l_max 25
_diffrn_reflns_limit_l_min -25
_diffrn_reflns_number 46126
_diffrn_reflns_theta_full 25.03
_diffrn_reflns_theta_max 25.03
_diffrn_reflns_theta_min 2.92
_diffrn_source 'Rotating Anode'
_diffrn_source_current 55.0
_diffrn_source_power 2.5
_diffrn_source_voltage 45.0
_diffrn_standards_number 0
_exptl_absorpt_coefficient_mu 0.382
_exptl_absorpt_correction_T_max 0.9924
_exptl_absorpt_correction_T_min 0.9737
_exptl_absorpt_correction_type multi-scan
_exptl_absorpt_process_details 'CrystalClear-SM Expert 2.0 r13 (Rigaku, 2011)'
_exptl_crystal_colour colourless
_exptl_crystal_density_diffrn 1.266
_exptl_crystal_density_method 'not measured'
_exptl_crystal_description needle
_exptl_crystal_F_000 2154.2
_exptl_crystal_size_max 0.07
_exptl_crystal_size_mid 0.04
_exptl_crystal_size_min 0.02
_refine_diff_density_max 1.480
_refine_diff_density_min -0.998
_refine_diff_density_rms 0.104
_refine_ls_extinction_method none
_refine_ls_goodness_of_fit_ref 1.153
_refine_ls_hydrogen_treatment constr
_refine_ls_matrix_type full
_refine_ls_number_parameters 1062
_refine_ls_number_reflns 19032
_refine_ls_number_restraints 2
_refine_ls_restrained_S_all 1.153
_refine_ls_R_factor_all 0.1229
_refine_ls_R_factor_gt 0.1010
_refine_ls_shift/su_max 0.003
_refine_ls_shift/su_mean 0.000
_refine_ls_structure_factor_coef Fsqd
_refine_ls_weighting_details 'calc w=1/[\s^2^(Fo^2^)+(0.0616P)^2^+23.9188P] where P=(Fo^2^+2Fc^2^)/3'
_refine_ls_weighting_scheme calc
_refine_ls_wR_factor_gt 0.2098
_refine_ls_wR_factor_ref 0.2231
_reflns_number_gt 15511
_reflns_number_total 19032
_reflns_threshold_expression I>2\s(I)
_cod_data_source_file c2dt31501g.txt
_cod_data_source_block 2012dcp028
_cod_depositor_comments
;
The following automatic conversions were performed:

'_symmetry_cell_setting' value 'Triclinic' changed to 'triclinic'
according to
/usr/data/users/saulius/automatic-downloads/retrospective/RSC/lib/dictionaries/cif_core.dic
dictionary named 'cif_core.dic' version 2.4.2 from 2011-04-26.

Automatic conversion script
Id: cif_fix_values 2281 2013-09-26 08:29:07Z andrius 
;
_cod_original_formula_sum 'C97.55 H144.10 Cl1.10 F15 N6 O4 Zr3'
_cod_database_code 7030280

loop_
_symmetry_equiv_pos_as_xyz
'x, y, z'
'-x, -y, -z'

loop_
_atom_site_label
_atom_site_type_symbol
_atom_site_fract_x
_atom_site_fract_y
_atom_site_fract_z
_atom_site_U_iso_or_equiv
_atom_site_adp_type
_atom_site_occupancy
_atom_site_symmetry_multiplicity
_atom_site_calc_flag
_atom_site_refinement_flags
Zr1 Zr 0.11208(4) 0.09936(4) 0.23777(3) 0.02517(17) Uani 1 1 d .
Zr2 Zr 0.35871(4) 0.12999(4) 0.24596(3) 0.02621(17) Uani 1 1 d .
Zr3 Zr 0.11218(4) 0.34240(4) 0.23872(3) 0.02494(17) Uani 1 1 d .
F1 F 0.2501(3) 0.0889(2) 0.24055(19) 0.0347(9) Uani 1 1 d .
F2 F 0.2505(2) 0.2522(2) 0.24592(18) 0.0329(9) Uani 1 1 d .
F3 F 0.0865(3) 0.2305(2) 0.23613(18) 0.0325(9) Uani 1 1 d .
F4 F -0.0189(3) 0.1293(3) 0.2357(2) 0.0389(10) Uani 1 1 d .
F5 F 0.1479(3) -0.0235(2) 0.2425(2) 0.0399(10) Uani 1 1 d .
F6 F 0.1290(3) 0.1108(3) 0.14657(18) 0.0383(10) Uani 1 1 d .
F7 F 0.1115(3) 0.0889(3) 0.33000(19) 0.0473(11) Uani 1 1 d .
F8 F 0.4474(3) 0.0134(3) 0.2426(2) 0.0454(11) Uani 1 1 d .
F9 F 0.3580(3) 0.1525(3) 0.15375(18) 0.0411(10) Uani 1 1 d .
F10 F 0.3434(3) 0.1149(3) 0.3375(2) 0.0534(13) Uani 1 1 d .
F11 F 0.4473(3) 0.1815(3) 0.2497(2) 0.0401(10) Uani 1 1 d .
F12 F 0.1333(3) 0.3447(2) 0.14692(17) 0.0348(9) Uani 1 1 d .
F13 F 0.1548(3) 0.4341(2) 0.23974(19) 0.0361(10) Uani 1 1 d .
F14 F -0.0171(3) 0.4166(2) 0.23107(19) 0.0358(10) Uani 1 1 d .
F15 F 0.1041(3) 0.3224(3) 0.33046(18) 0.0419(10) Uani 1 1 d .
N1 N 0.3689(4) 0.5065(4) 0.2588(3) 0.0331(14) Uani 1 1 d .
N2 N 0.4881(4) 0.3875(4) 0.2606(3) 0.0317(13) Uani 1 1 d .
N3 N 0.0969(4) 0.1573(4) 0.4989(3) 0.0314(13) Uani 1 1 d .
N4 N 0.2227(4) 0.1738(4) 0.5079(3) 0.0353(14) Uani 1 1 d .
N5 N 0.2528(4) 0.1172(3) 0.9913(2) 0.0261(12) Uani 1 1 d .
N6 N 0.1464(4) 0.2420(3) 0.9975(2) 0.0244(12) Uani 1 1 d .
C1 C 0.3126(5) 0.5961(4) 0.2618(4) 0.0359(18) Uani 1 1 d .
C2 C 0.2964(6) 0.6252(5) 0.3205(4) 0.044(2) Uani 1 1 d .
C3 C 0.2421(6) 0.7124(5) 0.3212(5) 0.054(2) Uani 1 1 d .
H3 H 0.2292 0.7356 0.3598 0.065 Uiso 1 1 calc R
C4 C 0.2069(6) 0.7653(6) 0.2669(5) 0.054(2) Uani 1 1 d .
H4 H 0.1710 0.8242 0.2683 0.065 Uiso 1 1 calc R
C5 C 0.2238(6) 0.7328(5) 0.2115(4) 0.051(2) Uani 1 1 d .
H5 H 0.1975 0.7700 0.1750 0.061 Uiso 1 1 calc R
C6 C 0.2782(5) 0.6470(5) 0.2057(4) 0.0424(19) Uani 1 1 d .
C7 C 0.3356(7) 0.5693(6) 0.3809(4) 0.060(3) Uani 1 1 d .
H7 H 0.3622 0.5087 0.3719 0.072 Uiso 1 1 calc R
C8 C 0.2622(10) 0.5769(7) 0.4317(5) 0.099(5) Uani 1 1 d .
H8A H 0.2877 0.5325 0.4667 0.148 Uiso 1 1 calc R
H8B H 0.2106 0.5701 0.4151 0.148 Uiso 1 1 calc R
H8C H 0.2411 0.6331 0.4462 0.148 Uiso 1 1 calc R
C9 C 0.4138(9) 0.5884(8) 0.4025(5) 0.095(4) Uani 1 1 d .
H9A H 0.4653 0.5716 0.3724 0.143 Uiso 1 1 calc R
H9B H 0.4337 0.5563 0.4435 0.143 Uiso 1 1 calc R
H9C H 0.3925 0.6496 0.4053 0.143 Uiso 1 1 calc R
C10 C 0.3013(6) 0.6126(6) 0.1436(4) 0.050(2) Uani 1 1 d .
H10 H 0.3272 0.5490 0.1516 0.060 Uiso 1 1 calc R
C11 C 0.2175(9) 0.6410(11) 0.1046(6) 0.133(7) Uani 1 1 d .
H11A H 0.1734 0.6194 0.1264 0.199 Uiso 1 1 calc R
H11B H 0.2353 0.6186 0.0644 0.199 Uiso 1 1 calc R
H11C H 0.1895 0.7034 0.0977 0.199 Uiso 1 1 calc R
C12 C 0.3731(9) 0.6394(7) 0.1083(5) 0.097(4) Uani 1 1 d .
H12A H 0.3472 0.7013 0.0966 0.146 Uiso 1 1 calc R
H12B H 0.3927 0.6108 0.0706 0.146 Uiso 1 1 calc R
H12C H 0.4258 0.6234 0.1348 0.146 Uiso 1 1 calc R
C13 C 0.4605(5) 0.4712(5) 0.2637(3) 0.0355(17) Uani 1 1 d .
H13 H 0.4986 0.5003 0.2684 0.043 Uiso 1 1 calc R
C14 C 0.3377(5) 0.4425(5) 0.2538(3) 0.0329(16) Uani 1 1 d .
H14 H 0.2758 0.4496 0.2506 0.039 Uiso 1 1 calc R
C15 C 0.4120(5) 0.3690(5) 0.2543(3) 0.0320(16) Uani 1 1 d .
H15 H 0.4126 0.3145 0.2510 0.038 Uiso 1 1 calc R
C16 C 0.5826(5) 0.3273(5) 0.2673(4) 0.0370(17) Uani 1 1 d .
C17 C 0.6394(5) 0.3153(5) 0.2133(4) 0.0403(18) Uani 1 1 d .
C18 C 0.7303(5) 0.2586(5) 0.2212(4) 0.046(2) Uani 1 1 d .
H18 H 0.7715 0.2491 0.1862 0.055 Uiso 1 1 calc R
C19 C 0.7610(6) 0.2166(5) 0.2785(4) 0.051(2) Uani 1 1 d .
H19 H 0.8233 0.1784 0.2828 0.061 Uiso 1 1 calc R
C20 C 0.7034(6) 0.2284(6) 0.3302(4) 0.055(2) Uani 1 1 d .
H20 H 0.7262 0.1978 0.3695 0.066 Uiso 1 1 calc R
C21 C 0.6123(5) 0.2844(5) 0.3257(4) 0.044(2) Uani 1 1 d .
C22 C 0.6046(5) 0.3646(5) 0.1493(4) 0.045(2) Uani 1 1 d .
H22 H 0.5365 0.3834 0.1500 0.053 Uiso 1 1 calc R
C23 C 0.6444(6) 0.3098(7) 0.0964(4) 0.067(3) Uani 1 1 d .
H23A H 0.7101 0.2969 0.0913 0.100 Uiso 1 1 calc R
H23B H 0.6137 0.3407 0.0576 0.100 Uiso 1 1 calc R
H23C H 0.6350 0.2565 0.1063 0.100 Uiso 1 1 calc R
C24 C 0.6267(7) 0.4447(6) 0.1366(5) 0.066(3) Uani 1 1 d .
H24A H 0.6032 0.4787 0.1714 0.099 Uiso 1 1 calc R
H24B H 0.5979 0.4787 0.0980 0.099 Uiso 1 1 calc R
H24C H 0.6932 0.4276 0.1323 0.099 Uiso 1 1 calc R
C25 C 0.5471(6) 0.2955(6) 0.3831(4) 0.054(2) Uani 1 1 d .
H25 H 0.4872 0.3421 0.3701 0.065 Uiso 1 1 calc R
C26 C 0.5797(7) 0.3232(8) 0.4352(5) 0.079(3) Uani 1 1 d .
H26A H 0.6343 0.2763 0.4528 0.119 Uiso 1 1 calc R
H26B H 0.5314 0.3390 0.4676 0.119 Uiso 1 1 calc R
H26C H 0.5948 0.3724 0.4194 0.119 Uiso 1 1 calc R
C27 C 0.5290(7) 0.2141(7) 0.4030(5) 0.078(3) Uani 1 1 d .
H27A H 0.5852 0.1680 0.4193 0.117 Uiso 1 1 calc R
H27B H 0.5098 0.1977 0.3669 0.117 Uiso 1 1 calc R
H27C H 0.4806 0.2249 0.4354 0.117 Uiso 1 1 calc R
C28 C 0.0040(5) 0.1633(4) 0.5114(3) 0.0316(16) Uani 1 1 d .
C29 C -0.0111(5) 0.1078(5) 0.5616(3) 0.0363(17) Uani 1 1 d .
C30 C -0.1011(6) 0.1152(5) 0.5728(4) 0.0416(19) Uani 1 1 d .
H30 H -0.1146 0.0790 0.6058 0.050 Uiso 1 1 calc R
C31 C -0.1716(6) 0.1748(5) 0.5363(4) 0.0424(19) Uani 1 1 d .
H31 H -0.2326 0.1790 0.5445 0.051 Uiso 1 1 calc R
C32 C -0.1529(5) 0.2289(5) 0.4874(3) 0.0383(18) Uani 1 1 d .
H32 H -0.2018 0.2700 0.4632 0.046 Uiso 1 1 calc R
C33 C -0.0649(5) 0.2232(5) 0.4740(3) 0.0347(17) Uani 1 1 d .
C34 C 0.0641(6) 0.0404(5) 0.6006(3) 0.0400(18) Uani 1 1 d .
H34 H 0.1236 0.0422 0.5836 0.048 Uiso 1 1 calc R
C35 C 0.0676(6) -0.0482(5) 0.5958(4) 0.048(2) Uani 1 1 d .
H35A H 0.0119 -0.0533 0.6152 0.072 Uiso 1 1 calc R
H35B H 0.1213 -0.0913 0.6174 0.072 Uiso 1 1 calc R
H35C H 0.0717 -0.0570 0.5518 0.072 Uiso 1 1 calc R
C36 C 0.0547(8) 0.0569(6) 0.6686(4) 0.066(3) Uani 1 1 d .
H36A H 0.0535 0.1137 0.6709 0.099 Uiso 1 1 calc R
H36B H 0.1068 0.0138 0.6918 0.099 Uiso 1 1 calc R
H36C H -0.0023 0.0538 0.6870 0.099 Uiso 1 1 calc R
C37 C -0.0461(5) 0.2826(5) 0.4204(3) 0.0375(18) Uani 1 1 d .
H37 H 0.0218 0.2607 0.4135 0.045 Uiso 1 1 calc R
C38 C -0.0870(6) 0.2831(5) 0.3592(3) 0.047(2) Uani 1 1 d .
H38A H -0.0608 0.2255 0.3467 0.070 Uiso 1 1 calc R
H38B H -0.0731 0.3225 0.3268 0.070 Uiso 1 1 calc R
H38C H -0.1536 0.3015 0.3646 0.070 Uiso 1 1 calc R
C39 C -0.0768(7) 0.3720(5) 0.4389(4) 0.056(2) Uani 1 1 d .
H39A H -0.1437 0.3974 0.4430 0.084 Uiso 1 1 calc R
H39B H -0.0562 0.4071 0.4067 0.084 Uiso 1 1 calc R
H39C H -0.0501 0.3689 0.4788 0.084 Uiso 1 1 calc R
C40 C 0.1398(5) 0.1899(5) 0.5323(3) 0.0345(17) Uani 1 1 d .
H40 H 0.1146 0.2195 0.5675 0.041 Uiso 1 1 calc R
C41 C 0.1577(5) 0.1184(5) 0.4515(3) 0.0392(18) Uani 1 1 d .
H41 H 0.1462 0.0892 0.4213 0.047 Uiso 1 1 calc R
C42 C 0.2347(5) 0.1301(5) 0.4566(3) 0.0425(19) Uani 1 1 d .
H42 H 0.2877 0.1119 0.4302 0.051 Uiso 1 1 calc R
C43 C 0.2854(5) 0.2071(5) 0.5281(4) 0.0425(19) Uani 1 1 d .
C44 C 0.3497(7) 0.1560(6) 0.5733(4) 0.062(3) Uani 1 1 d .
C45 C 0.4068(7) 0.1920(7) 0.5929(5) 0.071(3) Uani 1 1 d .
H45 H 0.4513 0.1606 0.6236 0.085 Uiso 1 1 calc R
C46 C 0.3980(7) 0.2726(7) 0.5676(5) 0.067(3) Uani 1 1 d .
H46 H 0.4368 0.2961 0.5815 0.080 Uiso 1 1 calc R
C47 C 0.3351(6) 0.3203(6) 0.5229(4) 0.057(2) Uani 1 1 d .
H47 H 0.3311 0.3758 0.5065 0.068 Uiso 1 1 calc R
C48 C 0.2775(6) 0.2880(5) 0.5016(4) 0.044(2) Uani 1 1 d .
C49 C 0.3564(9) 0.0680(7) 0.6012(6) 0.093(4) Uani 1 1 d .
H49 H 0.3226 0.0488 0.5739 0.112 Uiso 1 1 calc R
C50 C 0.3086(16) 0.0728(12) 0.6670(7) 0.193(11) Uani 1 1 d .
H50A H 0.3380 0.0952 0.6938 0.290 Uiso 1 1 calc R
H50B H 0.3141 0.0157 0.6853 0.290 Uiso 1 1 calc R
H50C H 0.2438 0.1106 0.6631 0.290 Uiso 1 1 calc R
C51 C 0.4549(12) 0.0058(9) 0.6021(12) 0.213(13) Uani 1 1 d .
H51A H 0.4810 0.0043 0.5596 0.320 Uiso 1 1 calc R
H51B H 0.4582 -0.0512 0.6192 0.320 Uiso 1 1 calc R
H51C H 0.4897 0.0237 0.6282 0.320 Uiso 1 1 calc R
C52 C 0.2083(6) 0.3409(6) 0.4524(4) 0.053(2) Uani 1 1 d .
H52 H 0.1779 0.3044 0.4409 0.064 Uiso 1 1 calc R
C53 C 0.1335(7) 0.4187(7) 0.4778(5) 0.075(3) Uani 1 1 d .
H53A H 0.1039 0.3998 0.5149 0.113 Uiso 1 1 calc R
H53B H 0.0877 0.4497 0.4459 0.113 Uiso 1 1 calc R
H53C H 0.1610 0.4564 0.4889 0.113 Uiso 1 1 calc R
C54 C 0.2562(7) 0.3658(7) 0.3933(4) 0.065(3) Uani 1 1 d .
H54A H 0.2885 0.4001 0.4033 0.098 Uiso 1 1 calc R
H54B H 0.2105 0.3991 0.3618 0.098 Uiso 1 1 calc R
H54C H 0.3002 0.3142 0.3770 0.098 Uiso 1 1 calc R
C55 C 0.3096(5) 0.0370(4) 0.9679(3) 0.0291(15) Uani 1 1 d .
C56 C 0.3789(5) 0.0360(5) 0.9240(3) 0.0356(17) Uani 1 1 d .
C57 C 0.4314(6) -0.0410(5) 0.9016(4) 0.049(2) Uani 1 1 d .
H57 H 0.4790 -0.0443 0.8715 0.059 Uiso 1 1 calc R
C58 C 0.4144(6) -0.1127(5) 0.9232(4) 0.049(2) Uani 1 1 d .
H58 H 0.4504 -0.1648 0.9071 0.059 Uiso 1 1 calc R
C59 C 0.3466(6) -0.1108(5) 0.9675(4) 0.047(2) Uani 1 1 d .
H59 H 0.3377 -0.1616 0.9823 0.057 Uiso 1 1 calc R
C60 C 0.2910(5) -0.0349(4) 0.9909(3) 0.0334(16) Uani 1 1 d .
C61 C 0.3972(5) 0.1160(5) 0.8989(4) 0.0407(19) Uani 1 1 d .
H61 H 0.3560 0.1633 0.9226 0.049 Uiso 1 1 calc R
C62 C 0.4976(6) 0.1009(6) 0.9109(5) 0.061(3) Uani 1 1 d .
H62A H 0.5092 0.0849 0.9556 0.091 Uiso 1 1 calc R
H62B H 0.5074 0.1534 0.8969 0.091 Uiso 1 1 calc R
H62C H 0.5395 0.0550 0.8879 0.091 Uiso 1 1 calc R
C63 C 0.3739(6) 0.1428(6) 0.8305(4) 0.058(2) Uani 1 1 d .
H63A H 0.4151 0.0985 0.8058 0.087 Uiso 1 1 calc R
H63B H 0.3812 0.1964 0.8165 0.087 Uiso 1 1 calc R
H63C H 0.3104 0.1507 0.8250 0.087 Uiso 1 1 calc R
C64 C 0.2167(5) -0.0325(5) 1.0400(3) 0.0376(18) Uani 1 1 d .
H64 H 0.1834 0.0281 1.0483 0.045 Uiso 1 1 calc R
C65 C 0.2555(7) -0.0847(7) 1.1007(4) 0.087(4) Uani 1 1 d .
H65A H 0.2788 -0.1455 1.0959 0.130 Uiso 1 1 calc R
H65B H 0.2073 -0.0719 1.1334 0.130 Uiso 1 1 calc R
H65C H 0.3055 -0.0708 1.1124 0.130 Uiso 1 1 calc R
C66 C 0.1479(10) -0.0609(14) 1.0168(6) 0.166(9) Uani 1 1 d .
H66A H 0.1127 -0.0183 0.9834 0.249 Uiso 1 1 calc R
H66B H 0.1063 -0.0669 1.0512 0.249 Uiso 1 1 calc R
H66C H 0.1802 -0.1158 1.0006 0.249 Uiso 1 1 calc R
C67 C 0.1782(4) 0.1755(4) 0.9646(3) 0.0275(15) Uani 1 1 d .
H67 H 0.1516 0.1710 0.9283 0.033 Uiso 1 1 calc R
C68 C 0.2696(4) 0.1466(4) 1.0434(3) 0.0266(15) Uani 1 1 d .
H68 H 0.3188 0.1170 1.0710 0.032 Uiso 1 1 calc R
C69 C 0.2039(4) 0.2247(4) 1.0478(3) 0.0244(14) Uani 1 1 d .
H69 H 0.1977 0.2607 1.0786 0.029 Uiso 1 1 calc R
C70 C 0.0692(5) 0.3216(4) 0.9802(3) 0.0306(16) Uani 1 1 d .
C71 C 0.0820(5) 0.3782(4) 0.9307(3) 0.0325(16) Uani 1 1 d .
C72 C 0.0071(5) 0.4542(5) 0.9156(4) 0.0389(18) Uani 1 1 d .
H72 H 0.0127 0.4940 0.8820 0.047 Uiso 1 1 calc R
C73 C -0.0750(5) 0.4728(5) 0.9482(4) 0.0425(19) Uani 1 1 d .
H73 H -0.1251 0.5252 0.9374 0.051 Uiso 1 1 calc R
C74 C -0.0847(5) 0.4149(5) 0.9972(4) 0.0391(18) Uani 1 1 d .
H74 H -0.1419 0.4285 1.0191 0.047 Uiso 1 1 calc R
C75 C -0.0130(5) 0.3377(4) 1.0149(3) 0.0315(16) Uani 1 1 d .
C76 C 0.1708(5) 0.3593(5) 0.8929(3) 0.0372(17) Uani 1 1 d .
H76 H 0.2182 0.3069 0.9148 0.045 Uiso 1 1 calc R
C77 C 0.1584(7) 0.3383(6) 0.8282(4) 0.056(2) Uani 1 1 d .
H77A H 0.1403 0.2897 0.8334 0.084 Uiso 1 1 calc R
H77B H 0.2163 0.3241 0.8042 0.084 Uiso 1 1 calc R
H77C H 0.1108 0.3879 0.8060 0.084 Uiso 1 1 calc R
C78 C 0.2061(6) 0.4297(5) 0.8869(4) 0.050(2) Uani 1 1 d .
H78A H 0.1635 0.4806 0.8624 0.076 Uiso 1 1 calc R
H78B H 0.2665 0.4109 0.8659 0.076 Uiso 1 1 calc R
H78C H 0.2111 0.4432 0.9285 0.076 Uiso 1 1 calc R
C79 C -0.0230(5) 0.2736(5) 1.0679(4) 0.0363(17) Uani 1 1 d .
H79 H 0.0396 0.2372 1.0838 0.044 Uiso 1 1 calc R
C80 C -0.0820(5) 0.3149(5) 1.1228(4) 0.046(2) Uani 1 1 d .
H80A H -0.0578 0.3530 1.1372 0.069 Uiso 1 1 calc R
H80B H -0.0810 0.2705 1.1568 0.069 Uiso 1 1 calc R
H80C H -0.1451 0.3478 1.1094 0.069 Uiso 1 1 calc R
C81 C -0.0608(7) 0.2153(5) 1.0444(5) 0.059(2) Uani 1 1 d .
H81A H -0.1224 0.2491 1.0287 0.089 Uiso 1 1 calc R
H81B H -0.0636 0.1725 1.0787 0.089 Uiso 1 1 calc R
H81C H -0.0207 0.1867 1.0107 0.089 Uiso 1 1 calc R
O1 O 0.6132(7) 0.5248(7) 0.2912(5) 0.117(3) Uiso 1 1 d .
O2 O 0.3886(5) 0.4161(4) 0.0932(3) 0.0700(19) Uiso 1 1 d .
O3 O 0.1212(5) 0.1187(4) 0.8522(3) 0.0722(19) Uiso 1 1 d .
O4 O 1.0674(5) 0.2812(4) 0.6460(3) 0.0667(18) Uiso 1 1 d .
C82 C 0.6185(12) 0.6098(11) 0.2788(8) 0.144(6) Uiso 1 1 d .
H82A H 0.5657 0.6542 0.2975 0.172 Uiso 1 1 calc R
H82B H 0.6235 0.6277 0.2336 0.172 Uiso 1 1 calc R
C83 C 0.7110(11) 0.5878(10) 0.3134(8) 0.127(5) Uiso 1 1 d .
H83A H 0.7387 0.6296 0.2986 0.152 Uiso 1 1 calc R
H83B H 0.7011 0.5856 0.3592 0.152 Uiso 1 1 calc R
C84 C 0.7637(8) 0.5090(8) 0.2962(6) 0.089(4) Uiso 1 1 d .
H84A H 0.8151 0.4784 0.3250 0.107 Uiso 1 1 calc R
H84B H 0.7893 0.5143 0.2534 0.107 Uiso 1 1 calc R
C85 C 0.7036(10) 0.4630(10) 0.2991(7) 0.121(5) Uiso 1 1 d .
H85A H 0.7208 0.4255 0.2657 0.145 Uiso 1 1 calc R
H85B H 0.7085 0.4274 0.3399 0.145 Uiso 1 1 calc R
C86 C 0.4043(7) 0.4332(6) 0.0279(4) 0.061(2) Uiso 1 1 d .
H86A H 0.4574 0.4498 0.0205 0.073 Uiso 1 1 calc R
H86B H 0.3499 0.4807 0.0092 0.073 Uiso 1 1 calc R
C87 C 0.4231(7) 0.3528(6) -0.0014(5) 0.061(2) Uiso 1 1 d .
H87A H 0.4053 0.3659 -0.0456 0.073 Uiso 1 1 calc R
H87B H 0.4882 0.3132 0.0017 0.073 Uiso 1 1 calc R
C88 C 0.3615(7) 0.3178(6) 0.0392(4) 0.061(3) Uiso 1 1 d .
H88A H 0.2988 0.3423 0.0229 0.074 Uiso 1 1 calc R
H88B H 0.3856 0.2549 0.0413 0.074 Uiso 1 1 calc R
C89 C 0.3620(6) 0.3438(6) 0.1019(4) 0.057(2) Uiso 1 1 d .
H89A H 0.3003 0.3599 0.1220 0.068 Uiso 1 1 calc R
H89B H 0.4059 0.2960 0.1289 0.068 Uiso 1 1 calc R
C90 C 0.0284(9) 0.1150(9) 0.8454(7) 0.109(4) Uiso 1 1 d .
H90A H -0.0130 0.1370 0.8811 0.130 Uiso 1 1 calc R
H90B H -0.0005 0.1497 0.8065 0.130 Uiso 1 1 calc R
C91 C 0.0459(8) 0.0257(8) 0.8437(6) 0.086(3) Uiso 1 1 d .
H91A H 0.0251 0.0022 0.8836 0.104 Uiso 1 1 calc R
H91B H 0.0114 0.0205 0.8096 0.104 Uiso 1 1 calc R
C92 C 0.1409(9) -0.0209(9) 0.8339(6) 0.101(4) Uiso 1 1 d .
H92A H 0.1528 -0.0502 0.7961 0.121 Uiso 1 1 calc R
H92B H 0.1675 -0.0637 0.8703 0.121 Uiso 1 1 calc R
C93 C 0.1782(7) 0.0448(7) 0.8262(5) 0.071(3) Uiso 1 1 d .
H93A H 0.2386 0.0214 0.8460 0.085 Uiso 1 1 calc R
H93B H 0.1878 0.0601 0.7812 0.085 Uiso 1 1 calc R
C94 C 0.9726(11) 0.3129(10) 0.6621(8) 0.128(5) Uiso 1 1 d .
H94A H 0.9571 0.2684 0.6885 0.154 Uiso 1 1 calc R
H94B H 0.9356 0.3314 0.6241 0.154 Uiso 1 1 calc R
C95 C 0.9543(9) 0.3883(8) 0.6977(6) 0.094(4) Uiso 1 1 d .
H95A H 0.9585 0.3703 0.7432 0.113 Uiso 1 1 calc R
H95B H 0.8929 0.4335 0.6886 0.113 Uiso 1 1 calc R
C96 C 1.0297(8) 0.4195(8) 0.6736(6) 0.092(4) Uiso 1 1 d .
H96A H 1.0139 0.4572 0.6336 0.110 Uiso 1 1 calc R
H96B H 1.0440 0.4493 0.7045 0.110 Uiso 1 1 calc R
C97 C 1.1075(8) 0.3340(8) 0.6655(6) 0.091(4) Uiso 1 1 d .
H97A H 1.1527 0.3417 0.6337 0.109 Uiso 1 1 calc R
H97B H 1.1391 0.3079 0.7053 0.109 Uiso 1 1 calc R
Cl1 Cl 0.3603(5) 0.8527(4) 0.3457(3) 0.109(2) Uiso 0.55 1 d PD
Cl2 Cl 0.4286(5) 0.7716(5) 0.2386(4) 0.120(2) Uiso 0.55 1 d PD
C98 C 0.3638(9) 0.8674(8) 0.2640(5) 0.041(3) Uiso 0.55 1 d PD
H98A H 0.3010 0.8891 0.2480 0.050 Uiso 0.55 1 calc PR
H98B H 0.3909 0.9094 0.2486 0.050 Uiso 0.55 1 calc PR

loop_
_atom_site_aniso_label
_atom_site_aniso_U_11
_atom_site_aniso_U_22
_atom_site_aniso_U_33
_atom_site_aniso_U_23
_atom_site_aniso_U_13
_atom_site_aniso_U_12
Zr1 0.0271(3) 0.0242(3) 0.0232(3) -0.0013(3) 0.0002(3) -0.0097(3)
Zr2 0.0230(3) 0.0265(4) 0.0259(4) -0.0046(3) -0.0004(3) -0.0061(3)
Zr3 0.0251(3) 0.0235(3) 0.0246(3) -0.0060(3) 0.0030(3) -0.0074(3)
F1 0.029(2) 0.031(2) 0.043(2) -0.0014(18) -0.0011(18) -0.0114(18)
F2 0.027(2) 0.031(2) 0.036(2) -0.0052(18) -0.0022(17) -0.0056(17)
F3 0.031(2) 0.026(2) 0.039(2) -0.0042(17) -0.0004(17) -0.0100(18)
F4 0.031(2) 0.038(2) 0.047(3) -0.007(2) 0.0006(19) -0.0132(19)
F5 0.045(3) 0.027(2) 0.045(3) 0.0006(19) -0.006(2) -0.013(2)
F6 0.046(3) 0.036(2) 0.028(2) -0.0060(18) 0.0054(18) -0.013(2)
F7 0.061(3) 0.065(3) 0.028(2) -0.005(2) -0.001(2) -0.037(3)
F8 0.032(2) 0.027(2) 0.070(3) -0.010(2) 0.001(2) -0.0029(19)
F9 0.040(2) 0.055(3) 0.028(2) -0.011(2) 0.0024(18) -0.017(2)
F10 0.044(3) 0.073(3) 0.032(2) 0.001(2) -0.002(2) -0.014(2)
F11 0.031(2) 0.033(2) 0.055(3) -0.011(2) -0.0057(19) -0.0083(19)
F12 0.039(2) 0.032(2) 0.029(2) -0.0095(17) 0.0061(17) -0.0087(19)
F13 0.033(2) 0.034(2) 0.042(2) -0.0088(19) 0.0024(18) -0.0129(19)
F14 0.029(2) 0.030(2) 0.045(3) -0.0064(19) 0.0042(18) -0.0087(18)
F15 0.049(3) 0.051(3) 0.028(2) -0.009(2) 0.0083(19) -0.023(2)
N1 0.032(3) 0.031(3) 0.038(3) -0.008(3) 0.006(3) -0.014(3)
N2 0.028(3) 0.029(3) 0.037(3) -0.005(3) 0.000(3) -0.011(3)
N3 0.038(3) 0.037(3) 0.019(3) -0.003(3) 0.000(2) -0.015(3)
N4 0.038(4) 0.042(4) 0.027(3) -0.005(3) -0.003(3) -0.016(3)
N5 0.028(3) 0.026(3) 0.024(3) -0.007(2) 0.005(2) -0.010(3)
N6 0.024(3) 0.020(3) 0.024(3) -0.001(2) -0.003(2) -0.004(2)
C1 0.032(4) 0.026(4) 0.054(5) -0.014(4) 0.010(3) -0.014(3)
C2 0.052(5) 0.039(5) 0.049(5) -0.016(4) 0.010(4) -0.024(4)
C3 0.057(6) 0.045(5) 0.068(6) -0.028(5) 0.025(5) -0.026(5)
C4 0.049(5) 0.037(5) 0.074(7) -0.014(5) 0.015(5) -0.014(4)
C5 0.054(5) 0.037(5) 0.063(6) -0.002(4) 0.003(4) -0.021(4)
C6 0.042(5) 0.032(4) 0.057(5) -0.008(4) 0.005(4) -0.019(4)
C7 0.091(7) 0.042(5) 0.044(5) -0.015(4) 0.009(5) -0.020(5)
C8 0.171(13) 0.060(7) 0.063(7) -0.014(6) 0.048(8) -0.052(8)
C9 0.153(12) 0.105(10) 0.052(7) -0.005(6) -0.031(7) -0.072(9)
C10 0.055(5) 0.042(5) 0.051(5) -0.004(4) -0.007(4) -0.017(4)
C11 0.088(10) 0.188(16) 0.094(10) -0.070(11) -0.033(8) -0.003(10)
C12 0.137(12) 0.079(8) 0.079(8) -0.026(7) 0.053(8) -0.051(8)
C13 0.035(4) 0.037(4) 0.036(4) -0.016(3) 0.005(3) -0.014(3)
C14 0.039(4) 0.039(4) 0.032(4) -0.010(3) 0.006(3) -0.025(4)
C15 0.034(4) 0.032(4) 0.032(4) -0.004(3) 0.000(3) -0.015(3)
C16 0.028(4) 0.035(4) 0.047(5) -0.008(4) -0.004(3) -0.009(3)
C17 0.035(4) 0.039(4) 0.044(5) -0.009(4) 0.004(3) -0.010(4)
C18 0.041(5) 0.050(5) 0.047(5) -0.010(4) 0.012(4) -0.019(4)
C19 0.036(5) 0.045(5) 0.058(6) -0.009(4) -0.001(4) -0.002(4)
C20 0.044(5) 0.053(6) 0.053(6) -0.003(4) -0.002(4) -0.004(4)
C21 0.034(4) 0.041(5) 0.049(5) -0.009(4) -0.001(4) -0.005(4)
C22 0.034(4) 0.060(5) 0.042(5) -0.007(4) 0.004(3) -0.022(4)
C23 0.056(6) 0.098(8) 0.046(6) -0.018(5) 0.006(4) -0.028(6)
C24 0.069(7) 0.055(6) 0.065(7) 0.004(5) 0.007(5) -0.021(5)
C25 0.048(5) 0.064(6) 0.042(5) -0.004(4) 0.001(4) -0.013(5)
C26 0.069(7) 0.120(10) 0.060(7) -0.028(7) 0.007(5) -0.045(7)
C27 0.074(8) 0.082(8) 0.079(8) -0.010(6) 0.011(6) -0.033(6)
C28 0.040(4) 0.035(4) 0.022(4) -0.008(3) 0.003(3) -0.016(3)
C29 0.048(5) 0.038(4) 0.027(4) -0.008(3) 0.003(3) -0.021(4)
C30 0.055(5) 0.035(4) 0.032(4) -0.002(3) 0.010(4) -0.017(4)
C31 0.043(5) 0.048(5) 0.035(4) -0.009(4) 0.015(4) -0.018(4)
C32 0.035(4) 0.039(4) 0.032(4) 0.001(3) 0.004(3) -0.007(4)
C33 0.040(4) 0.034(4) 0.029(4) -0.006(3) 0.007(3) -0.014(3)
C34 0.053(5) 0.038(4) 0.031(4) 0.002(3) -0.004(3) -0.021(4)
C35 0.051(5) 0.041(5) 0.044(5) -0.002(4) -0.001(4) -0.012(4)
C36 0.110(9) 0.056(6) 0.033(5) -0.001(4) -0.020(5) -0.032(6)
C37 0.034(4) 0.040(4) 0.035(4) -0.001(3) 0.006(3) -0.013(4)
C38 0.056(5) 0.046(5) 0.032(4) 0.004(4) 0.001(4) -0.018(4)
C39 0.083(7) 0.042(5) 0.045(5) 0.001(4) 0.012(5) -0.032(5)
C40 0.048(5) 0.042(4) 0.016(3) -0.003(3) 0.000(3) -0.020(4)
C41 0.036(4) 0.053(5) 0.029(4) -0.016(4) 0.003(3) -0.015(4)
C42 0.041(5) 0.051(5) 0.027(4) -0.010(4) -0.004(3) -0.007(4)
C43 0.046(5) 0.057(5) 0.034(4) -0.012(4) -0.003(3) -0.027(4)
C44 0.079(7) 0.061(6) 0.052(6) 0.001(5) -0.019(5) -0.032(6)
C45 0.072(7) 0.090(8) 0.056(6) -0.007(6) -0.025(5) -0.034(6)
C46 0.072(7) 0.093(8) 0.056(6) -0.017(6) -0.003(5) -0.052(6)
C47 0.066(6) 0.074(7) 0.045(5) -0.001(5) -0.006(4) -0.044(5)
C48 0.048(5) 0.057(5) 0.037(4) -0.001(4) 0.003(4) -0.035(4)
C49 0.109(10) 0.073(8) 0.100(10) 0.016(7) -0.069(8) -0.034(7)
C50 0.39(3) 0.21(2) 0.079(11) 0.063(12) -0.075(15) -0.23(2)
C51 0.167(18) 0.058(9) 0.40(3) 0.029(14) -0.19(2) -0.019(10)
C52 0.059(6) 0.058(6) 0.053(6) 0.006(4) -0.005(4) -0.036(5)
C53 0.070(7) 0.069(7) 0.076(7) 0.016(6) 0.002(6) -0.026(6)
C54 0.085(7) 0.078(7) 0.051(6) 0.004(5) -0.005(5) -0.055(6)
C55 0.028(4) 0.033(4) 0.027(4) -0.008(3) 0.001(3) -0.010(3)
C56 0.031(4) 0.033(4) 0.039(4) -0.008(3) 0.002(3) -0.009(3)
C57 0.042(5) 0.048(5) 0.051(5) -0.014(4) 0.022(4) -0.012(4)
C58 0.047(5) 0.032(4) 0.056(5) -0.016(4) 0.017(4) -0.002(4)
C59 0.054(5) 0.027(4) 0.055(5) -0.014(4) 0.018(4) -0.010(4)
C60 0.035(4) 0.032(4) 0.033(4) -0.009(3) 0.007(3) -0.013(3)
C61 0.032(4) 0.042(5) 0.045(5) -0.006(4) 0.016(3) -0.014(4)
C62 0.046(5) 0.063(6) 0.073(7) 0.013(5) -0.005(5) -0.027(5)
C63 0.054(6) 0.060(6) 0.047(5) 0.014(4) 0.002(4) -0.017(5)
C64 0.035(4) 0.036(4) 0.040(4) -0.006(3) 0.014(3) -0.014(4)
C65 0.075(7) 0.079(8) 0.050(6) 0.024(5) 0.028(5) 0.011(6)
C66 0.134(12) 0.40(3) 0.076(9) -0.101(13) 0.060(8) -0.205(17)
C67 0.029(4) 0.025(4) 0.027(4) 0.002(3) -0.004(3) -0.010(3)
C68 0.022(3) 0.028(4) 0.026(4) -0.001(3) -0.002(3) -0.006(3)
C69 0.026(3) 0.025(4) 0.022(3) -0.002(3) -0.002(3) -0.010(3)
C70 0.032(4) 0.021(4) 0.035(4) -0.003(3) -0.003(3) -0.006(3)
C71 0.035(4) 0.022(4) 0.032(4) 0.001(3) -0.005(3) -0.003(3)
C72 0.040(4) 0.029(4) 0.042(5) 0.006(3) -0.005(3) -0.010(3)
C73 0.037(4) 0.027(4) 0.049(5) 0.003(4) -0.011(4) 0.002(3)
C74 0.035(4) 0.033(4) 0.042(5) 0.001(3) 0.000(3) -0.008(3)
C75 0.027(4) 0.024(4) 0.034(4) 0.002(3) -0.005(3) -0.002(3)
C76 0.045(5) 0.030(4) 0.029(4) 0.003(3) -0.003(3) -0.009(4)
C77 0.074(7) 0.052(5) 0.033(5) 0.002(4) 0.000(4) -0.019(5)
C78 0.056(5) 0.038(5) 0.049(5) 0.005(4) 0.006(4) -0.013(4)
C79 0.023(4) 0.034(4) 0.047(5) 0.009(3) -0.003(3) -0.010(3)
C80 0.032(4) 0.053(5) 0.044(5) 0.002(4) 0.000(4) -0.012(4)
C81 0.070(6) 0.040(5) 0.070(7) -0.001(5) 0.008(5) -0.029(5)

loop_
_atom_type_symbol
_atom_type_description
_atom_type_scat_dispersion_real
_atom_type_scat_dispersion_imag
_atom_type_scat_source
C C 0.0033 0.0016 'International Tables Vol C Tables 4.2.6.8 and 6.1.1.4'
H H 0.0000 0.0000 'International Tables Vol C Tables 4.2.6.8 and 6.1.1.4'
N N 0.0061 0.0033 'International Tables Vol C Tables 4.2.6.8 and 6.1.1.4'
F F 0.0171 0.0103 'International Tables Vol C Tables 4.2.6.8 and 6.1.1.4'
Zr Zr -2.9673 0.5597 'International Tables Vol C Tables 4.2.6.8 and 6.1.1.4'
O O 0.0106 0.0060 'International Tables Vol C Tables 4.2.6.8 and 6.1.1.4'
Cl Cl 0.1484 0.1585 'International Tables Vol C Tables 4.2.6.8 and 6.1.1.4'

loop_
_geom_angle_atom_site_label_1
_geom_angle_atom_site_label_2
_geom_angle_atom_site_label_3
_geom_angle
F4 Zr1 F5 96.12(17)
F4 Zr1 F6 94.44(18)
F5 Zr1 F6 91.99(17)
F4 Zr1 F7 93.05(18)
F5 Zr1 F7 89.61(19)
F6 Zr1 F7 172.13(18)
F4 Zr1 F3 89.43(16)
F5 Zr1 F3 174.13(16)
F6 Zr1 F3 89.48(16)
F7 Zr1 F3 88.17(17)
F4 Zr1 F1 170.28(16)
F5 Zr1 F1 93.56(16)
F6 Zr1 F1 85.99(17)
F7 Zr1 F1 86.23(17)
F3 Zr1 F1 80.86(15)
F8 Zr2 F11 96.94(17)
F8 Zr2 F10 93.9(2)
F11 Zr2 F10 92.5(2)
F8 Zr2 F9 91.14(19)
F11 Zr2 F9 91.49(18)
F10 Zr2 F9 173.17(18)
F8 Zr2 F2 173.19(17)
F11 Zr2 F2 89.61(16)
F10 Zr2 F2 87.68(17)
F9 Zr2 F2 86.81(16)
F8 Zr2 F1 89.80(17)
F11 Zr2 F1 173.19(16)
F10 Zr2 F1 87.99(18)
F9 Zr2 F1 87.39(17)
F2 Zr2 F1 83.62(15)
F14 Zr3 F13 95.74(16)
F14 Zr3 F15 93.62(18)
F13 Zr3 F15 93.00(17)
F14 Zr3 F12 93.15(17)
F13 Zr3 F12 91.39(17)
F15 Zr3 F12 171.52(17)
F14 Zr3 F2 174.99(16)
F13 Zr3 F2 89.22(16)
F15 Zr3 F2 86.74(16)
F12 Zr3 F2 86.07(15)
F14 Zr3 F3 92.56(16)
F13 Zr3 F3 171.55(15)
F15 Zr3 F3 88.01(17)
F12 Zr3 F3 86.59(16)
F2 Zr3 F3 82.45(15)
Zr2 F1 Zr1 157.6(2)
Zr2 F2 Zr3 155.6(2)
Zr1 F3 Zr3 159.6(2)
C13 N1 C14 109.0(6)
C13 N1 C1 124.5(6)
C14 N1 C1 126.4(6)
C13 N2 C15 109.1(6)
C13 N2 C16 123.7(6)
C15 N2 C16 127.1(6)
C40 N3 C41 107.8(6)
C40 N3 C28 124.4(6)
C41 N3 C28 127.8(6)
C40 N4 C42 109.3(6)
C40 N4 C43 123.6(6)
C42 N4 C43 126.7(6)
C67 N5 C68 108.9(5)
C67 N5 C55 125.0(6)
C68 N5 C55 126.0(5)
C67 N6 C69 108.9(5)
C67 N6 C70 124.8(6)
C69 N6 C70 126.1(5)
C2 C1 C6 125.0(7)
C2 C1 N1 117.7(7)
C6 C1 N1 117.3(7)
C1 C2 C3 115.8(8)
C1 C2 C7 124.3(7)
C3 C2 C7 119.9(8)
C4 C3 C2 121.3(8)
C4 C3 H3 119.3
C2 C3 H3 119.3
C5 C4 C3 120.0(8)
C5 C4 H4 120.0
C3 C4 H4 120.0
C4 C5 C6 122.9(9)
C4 C5 H5 118.5
C6 C5 H5 118.5
C1 C6 C5 114.9(8)
C1 C6 C10 122.4(7)
C5 C6 C10 122.6(8)
C8 C7 C2 112.1(9)
C8 C7 C9 111.7(9)
C2 C7 C9 110.8(8)
C8 C7 H7 107.3
C2 C7 H7 107.3
C9 C7 H7 107.3
C7 C8 H8A 109.5
C7 C8 H8B 109.5
H8A C8 H8B 109.5
C7 C8 H8C 109.5
H8A C8 H8C 109.5
H8B C8 H8C 109.5
C7 C9 H9A 109.5
C7 C9 H9B 109.5
H9A C9 H9B 109.5
C7 C9 H9C 109.5
H9A C9 H9C 109.5
H9B C9 H9C 109.5
C6 C10 C11 111.8(8)
C6 C10 C12 110.7(8)
C11 C10 C12 110.0(11)
C6 C10 H10 108.1
C11 C10 H10 108.1
C12 C10 H10 108.1
C10 C11 H11A 109.5
C10 C11 H11B 109.5
H11A C11 H11B 109.5
C10 C11 H11C 109.5
H11A C11 H11C 109.5
H11B C11 H11C 109.5
C10 C12 H12A 109.5
C10 C12 H12B 109.5
H12A C12 H12B 109.5
C10 C12 H12C 109.5
H12A C12 H12C 109.5
H12B C12 H12C 109.5
N2 C13 N1 107.7(6)
N2 C13 H13 126.2
N1 C13 H13 126.2
C15 C14 N1 106.8(6)
C15 C14 H14 126.6
N1 C14 H14 126.6
C14 C15 N2 107.4(6)
C14 C15 H15 126.3
N2 C15 H15 126.3
C21 C16 C17 123.4(7)
C21 C16 N2 119.0(7)
C17 C16 N2 117.6(7)
C18 C17 C16 116.4(7)
C18 C17 C22 121.4(7)
C16 C17 C22 122.1(7)
C19 C18 C17 121.0(8)
C19 C18 H18 119.5
C17 C18 H18 119.5
C18 C19 C20 121.2(8)
C18 C19 H19 119.4
C20 C19 H19 119.4
C19 C20 C21 120.8(9)
C19 C20 H20 119.6
C21 C20 H20 119.6
C16 C21 C20 117.2(8)
C16 C21 C25 122.0(7)
C20 C21 C25 120.8(8)
C23 C22 C17 112.3(7)
C23 C22 C24 109.6(7)
C17 C22 C24 110.7(7)
C23 C22 H22 108.0
C17 C22 H22 108.0
C24 C22 H22 108.0
C22 C23 H23A 109.5
C22 C23 H23B 109.5
H23A C23 H23B 109.5
C22 C23 H23C 109.5
H23A C23 H23C 109.5
H23B C23 H23C 109.5
C22 C24 H24A 109.5
C22 C24 H24B 109.5
H24A C24 H24B 109.5
C22 C24 H24C 109.5
H24A C24 H24C 109.5
H24B C24 H24C 109.5
C26 C25 C27 112.7(9)
C26 C25 C21 112.4(8)
C27 C25 C21 110.3(8)
C26 C25 H25 107.0
C27 C25 H25 107.0
C21 C25 H25 107.0
C25 C26 H26A 109.5
C25 C26 H26B 109.5
H26A C26 H26B 109.5
C25 C26 H26C 109.5
H26A C26 H26C 109.5
H26B C26 H26C 109.5
C25 C27 H27A 109.5
C25 C27 H27B 109.5
H27A C27 H27B 109.5
C25 C27 H27C 109.5
H27A C27 H27C 109.5
H27B C27 H27C 109.5
C33 C28 C29 123.8(7)
C33 C28 N3 118.5(6)
C29 C28 N3 117.7(6)
C30 C29 C28 116.5(7)
C30 C29 C34 119.6(7)
C28 C29 C34 123.8(7)
C31 C30 C29 120.9(7)
C31 C30 H30 119.5
C29 C30 H30 119.5
C30 C31 C32 120.3(7)
C30 C31 H31 119.9
C32 C31 H31 119.9
C33 C32 C31 121.0(7)
C33 C32 H32 119.5
C31 C32 H32 119.5
C32 C33 C28 117.5(7)
C32 C33 C37 120.1(7)
C28 C33 C37 122.4(7)
C29 C34 C35 110.9(7)
C29 C34 C36 112.1(7)
C35 C34 C36 110.6(7)
C29 C34 H34 107.7
C35 C34 H34 107.7
C36 C34 H34 107.7
C34 C35 H35A 109.5
C34 C35 H35B 109.5
H35A C35 H35B 109.5
C34 C35 H35C 109.5
H35A C35 H35C 109.5
H35B C35 H35C 109.5
C34 C36 H36A 109.5
C34 C36 H36B 109.5
H36A C36 H36B 109.5
C34 C36 H36C 109.5
H36A C36 H36C 109.5
H36B C36 H36C 109.5
C39 C37 C38 111.9(7)
C39 C37 C33 110.4(6)
C38 C37 C33 113.4(6)
C39 C37 H37 106.9
C38 C37 H37 106.9
C33 C37 H37 106.9
C37 C38 H38A 109.5
C37 C38 H38B 109.5
H38A C38 H38B 109.5
C37 C38 H38C 109.5
H38A C38 H38C 109.5
H38B C38 H38C 109.5
C37 C39 H39A 109.5
C37 C39 H39B 109.5
H39A C39 H39B 109.5
C37 C39 H39C 109.5
H39A C39 H39C 109.5
H39B C39 H39C 109.5
N4 C40 N3 108.4(6)
N4 C40 H40 125.8
N3 C40 H40 125.8
C42 C41 N3 107.2(7)
C42 C41 H41 126.4
N3 C41 H41 126.4
C41 C42 N4 107.2(7)
C41 C42 H42 126.4
N4 C42 H42 126.4
C48 C43 C44 124.0(8)
C48 C43 N4 117.7(7)
C44 C43 N4 118.3(8)
C43 C44 C45 116.3(9)
C43 C44 C49 122.6(9)
C45 C44 C49 121.1(9)
C46 C45 C44 119.8(9)
C46 C45 H45 120.1
C44 C45 H45 120.1
C45 C46 C47 122.3(9)
C45 C46 H46 118.9
C47 C46 H46 118.9
C46 C47 C48 120.4(9)
C46 C47 H47 119.8
C48 C47 H47 119.8
C47 C48 C43 117.1(8)
C47 C48 C52 120.2(8)
C43 C48 C52 122.7(7)
C51 C49 C44 110.2(12)
C51 C49 C50 113.0(14)
C44 C49 C50 109.6(11)
C51 C49 H49 108.0
C44 C49 H49 108.0
C50 C49 H49 108.0
C49 C50 H50A 109.5
C49 C50 H50B 109.5
H50A C50 H50B 109.5
C49 C50 H50C 109.5
H50A C50 H50C 109.5
H50B C50 H50C 109.5
C49 C51 H51A 109.5
C49 C51 H51B 109.5
H51A C51 H51B 109.5
C49 C51 H51C 109.5
H51A C51 H51C 109.5
H51B C51 H51C 109.5
C48 C52 C54 110.7(7)
C48 C52 C53 111.3(8)
C54 C52 C53 112.2(8)
C48 C52 H52 107.5
C54 C52 H52 107.5
C53 C52 H52 107.5
C52 C53 H53A 109.5
C52 C53 H53B 109.5
H53A C53 H53B 109.5
C52 C53 H53C 109.5
H53A C53 H53C 109.5
H53B C53 H53C 109.5
C52 C54 H54A 109.5
C52 C54 H54B 109.5
H54A C54 H54B 109.5
C52 C54 H54C 109.5
H54A C54 H54C 109.5
H54B C54 H54C 109.5
C56 C55 C60 123.8(6)
C56 C55 N5 118.5(6)
C60 C55 N5 117.7(6)
C57 C56 C55 117.5(7)
C57 C56 C61 119.7(7)
C55 C56 C61 122.8(6)
C58 C57 C56 120.0(7)
C58 C57 H57 120.0
C56 C57 H57 120.0
C57 C58 C59 121.7(7)
C57 C58 H58 119.2
C59 C58 H58 119.2
C58 C59 C60 120.7(7)
C58 C59 H59 119.7
C60 C59 H59 119.7
C59 C60 C55 116.4(7)
C59 C60 C64 120.9(7)
C55 C60 C64 122.7(6)
C63 C61 C56 111.0(7)
C63 C61 C62 112.3(7)
C56 C61 C62 110.2(6)
C63 C61 H61 107.7
C56 C61 H61 107.7
C62 C61 H61 107.7
C61 C62 H62A 109.5
C61 C62 H62B 109.5
H62A C62 H62B 109.5
C61 C62 H62C 109.5
H62A C62 H62C 109.5
H62B C62 H62C 109.5
C61 C63 H63A 109.5
C61 C63 H63B 109.5
H63A C63 H63B 109.5
C61 C63 H63C 109.5
H63A C63 H63C 109.5
H63B C63 H63C 109.5
C65 C64 C66 110.5(10)
C65 C64 C60 112.2(7)
C66 C64 C60 111.1(7)
C65 C64 H64 107.6
C66 C64 H64 107.6
C60 C64 H64 107.6
C64 C65 H65A 109.5
C64 C65 H65B 109.5
H65A C65 H65B 109.5
C64 C65 H65C 109.5
H65A C65 H65C 109.5
H65B C65 H65C 109.5
C64 C66 H66A 109.5
C64 C66 H66B 109.5
H66A C66 H66B 109.5
C64 C66 H66C 109.5
H66A C66 H66C 109.5
H66B C66 H66C 109.5
N5 C67 N6 108.4(6)
N5 C67 H67 125.8
N6 C67 H67 125.8
C69 C68 N5 107.9(6)
C69 C68 H68 126.1
N5 C68 H68 126.1
C68 C69 N6 105.9(6)
C68 C69 H69 127.0
N6 C69 H69 127.0
C71 C70 C75 124.1(6)
C71 C70 N6 118.1(6)
C75 C70 N6 117.8(6)
C72 C71 C70 116.7(7)
C72 C71 C76 119.8(6)
C70 C71 C76 123.4(6)
C73 C72 C71 121.3(7)
C73 C72 H72 119.3
C71 C72 H72 119.3
C72 C73 C74 120.1(7)
C72 C73 H73 119.9
C74 C73 H73 119.9
C75 C74 C73 121.8(7)
C75 C74 H74 119.1
C73 C74 H74 119.1
C74 C75 C70 116.0(7)
C74 C75 C79 122.3(6)
C70 C75 C79 121.7(6)
C78 C76 C71 113.8(6)
C78 C76 C77 111.2(7)
C71 C76 C77 109.2(7)
C78 C76 H76 107.4
C71 C76 H76 107.4
C77 C76 H76 107.4
C76 C77 H77A 109.5
C76 C77 H77B 109.5
H77A C77 H77B 109.5
C76 C77 H77C 109.5
H77A C77 H77C 109.5
H77B C77 H77C 109.5
C76 C78 H78A 109.5
C76 C78 H78B 109.5
H78A C78 H78B 109.5
C76 C78 H78C 109.5
H78A C78 H78C 109.5
H78B C78 H78C 109.5
C75 C79 C81 110.6(7)
C75 C79 C80 113.4(6)
C81 C79 C80 110.0(6)
C75 C79 H79 107.5
C81 C79 H79 107.5
C80 C79 H79 107.5
C79 C80 H80A 109.5
C79 C80 H80B 109.5
H80A C80 H80B 109.5
C79 C80 H80C 109.5
H80A C80 H80C 109.5
H80B C80 H80C 109.5
C79 C81 H81A 109.5
C79 C81 H81B 109.5
H81A C81 H81B 109.5
C79 C81 H81C 109.5
H81A C81 H81C 109.5
H81B C81 H81C 109.5
C85 O1 C82 107.4(12)
C86 O2 C89 106.8(7)
C93 O3 C90 99.6(8)
C94 O4 C97 109.8(9)
O1 C82 C83 98.9(13)
O1 C82 H82A 112.0
C83 C82 H82A 112.0
O1 C82 H82B 112.0
C83 C82 H82B 112.0
H82A C82 H82B 109.7
C84 C83 C82 101.3(13)
C84 C83 H83A 111.5
C82 C83 H83A 111.5
C84 C83 H83B 111.5
C82 C83 H83B 111.5
H83A C83 H83B 109.3
C83 C84 C85 106.5(13)
C83 C84 H84A 110.4
C85 C84 H84A 110.4
C83 C84 H84B 110.4
C85 C84 H84B 110.4
H84A C84 H84B 108.6
O1 C85 C84 107.2(12)
O1 C85 H85A 110.3
C84 C85 H85A 110.3
O1 C85 H85B 110.3
C84 C85 H85B 110.3
H85A C85 H85B 108.5
O2 C86 C87 108.1(8)
O2 C86 H86A 110.1
C87 C86 H86A 110.1
O2 C86 H86B 110.1
C87 C86 H86B 110.1
H86A C86 H86B 108.4
C88 C87 C86 100.2(8)
C88 C87 H87A 111.7
C86 C87 H87A 111.7
C88 C87 H87B 111.7
C86 C87 H87B 111.7
H87A C87 H87B 109.5
C89 C88 C87 104.7(8)
C89 C88 H88A 110.8
C87 C88 H88A 110.8
C89 C88 H88B 110.8
C87 C88 H88B 110.8
H88A C88 H88B 108.9
O2 C89 C88 107.9(8)
O2 C89 H89A 110.1
C88 C89 H89A 110.1
O2 C89 H89B 110.1
C88 C89 H89B 110.1
H89A C89 H89B 108.4
C91 C90 O3 106.5(10)
C91 C90 H90A 110.4
O3 C90 H90A 110.4
C91 C90 H90B 110.4
O3 C90 H90B 110.4
H90A C90 H90B 108.6
C92 C91 C90 109.4(11)
C92 C91 H91A 109.8
C90 C91 H91A 109.8
C92 C91 H91B 109.8
C90 C91 H91B 109.8
H91A C91 H91B 108.2
C91 C92 C93 103.3(11)
C91 C92 H92A 111.1
C93 C92 H92A 111.1
C91 C92 H92B 111.1
C93 C92 H92B 111.1
H92A C92 H92B 109.1
O3 C93 C92 113.1(9)
O3 C93 H93A 109.0
C92 C93 H93A 109.0
O3 C93 H93B 109.0
C92 C93 H93B 109.0
H93A C93 H93B 107.8
O4 C94 C95 106.0(12)
O4 C94 H94A 110.5
C95 C94 H94A 110.5
O4 C94 H94B 110.5
C95 C94 H94B 110.5
H94A C94 H94B 108.7
C94 C95 C96 103.8(11)
C94 C95 H95A 111.0
C96 C95 H95A 111.0
C94 C95 H95B 111.0
C96 C95 H95B 111.0
H95A C95 H95B 109.0
C97 C96 C95 99.3(10)
C97 C96 H96A 111.9
C95 C96 H96A 111.9
C97 C96 H96B 111.9
C95 C96 H96B 111.9
H96A C96 H96B 109.6
O4 C97 C96 106.8(10)
O4 C97 H97A 110.4
C96 C97 H97A 110.4
O4 C97 H97B 110.4
C96 C97 H97B 110.4
H97A C97 H97B 108.6
Cl2 C98 Cl1 108.2(8)
Cl2 C98 H98A 110.1
Cl1 C98 H98A 110.1
Cl2 C98 H98B 110.1
Cl1 C98 H98B 110.1
H98A C98 H98B 108.4

loop_
_geom_bond_atom_site_label_1
_geom_bond_atom_site_label_2
_geom_bond_distance
Zr1 F4 1.942(4)
Zr1 F5 1.951(4)
Zr1 F6 1.966(4)
Zr1 F7 1.981(4)
Zr1 F3 2.126(4)
Zr1 F1 2.139(4)
Zr2 F8 1.950(4)
Zr2 F11 1.957(4)
Zr2 F10 1.971(4)
Zr2 F9 1.981(4)
Zr2 F2 2.124(4)
Zr2 F1 2.132(4)
Zr3 F14 1.949(4)
Zr3 F13 1.957(4)
Zr3 F15 1.972(4)
Zr3 F12 1.988(4)
Zr3 F2 2.133(4)
Zr3 F3 2.135(4)
N1 C13 1.344(9)
N1 C14 1.399(9)
N1 C1 1.453(9)
N2 C13 1.339(9)
N2 C15 1.393(9)
N2 C16 1.452(9)
N3 C40 1.347(9)
N3 C41 1.401(9)
N3 C28 1.447(9)
N4 C40 1.319(9)
N4 C42 1.390(9)
N4 C43 1.457(9)
N5 C67 1.322(8)
N5 C68 1.388(8)
N5 C55 1.455(8)
N6 C67 1.338(8)
N6 C69 1.403(8)
N6 C70 1.454(8)
C1 C2 1.400(10)
C1 C6 1.402(11)
C2 C3 1.406(11)
C2 C7 1.525(12)
C3 C4 1.387(13)
C3 H3 0.9500
C4 C5 1.360(12)
C4 H4 0.9500
C5 C6 1.404(11)
C5 H5 0.9500
C6 C10 1.507(11)
C7 C8 1.519(13)
C7 C9 1.532(14)
C7 H7 1.0000
C8 H8A 0.9800
C8 H8B 0.9800
C8 H8C 0.9800
C9 H9A 0.9800
C9 H9B 0.9800
C9 H9C 0.9800
C10 C11 1.510(13)
C10 C12 1.512(13)
C10 H10 1.0000
C11 H11A 0.9800
C11 H11B 0.9800
C11 H11C 0.9800
C12 H12A 0.9800
C12 H12B 0.9800
C12 H12C 0.9800
C13 H13 0.9500
C14 C15 1.345(10)
C14 H14 0.9500
C15 H15 0.9500
C16 C21 1.386(11)
C16 C17 1.407(10)
C17 C18 1.394(11)
C17 C22 1.537(11)
C18 C19 1.366(12)
C18 H18 0.9500
C19 C20 1.375(11)
C19 H19 0.9500
C20 C21 1.387(11)
C20 H20 0.9500
C21 C25 1.538(11)
C22 C23 1.526(11)
C22 C24 1.539(12)
C22 H22 1.0000
C23 H23A 0.9800
C23 H23B 0.9800
C23 H23C 0.9800
C24 H24A 0.9800
C24 H24B 0.9800
C24 H24C 0.9800
C25 C26 1.490(12)
C25 C27 1.538(13)
C25 H25 1.0000
C26 H26A 0.9800
C26 H26B 0.9800
C26 H26C 0.9800
C27 H27A 0.9800
C27 H27B 0.9800
C27 H27C 0.9800
C28 C33 1.388(10)
C28 C29 1.415(10)
C29 C30 1.392(10)
C29 C34 1.507(10)
C30 C31 1.389(11)
C30 H30 0.9500
C31 C32 1.401(10)
C31 H31 0.9500
C32 C33 1.377(10)
C32 H32 0.9500
C33 C37 1.526(10)
C34 C35 1.525(10)
C34 C36 1.526(10)
C34 H34 1.0000
C35 H35A 0.9800
C35 H35B 0.9800
C35 H35C 0.9800
C36 H36A 0.9800
C36 H36B 0.9800
C36 H36C 0.9800
C37 C39 1.522(11)
C37 C38 1.524(10)
C37 H37 1.0000
C38 H38A 0.9800
C38 H38B 0.9800
C38 H38C 0.9800
C39 H39A 0.9800
C39 H39B 0.9800
C39 H39C 0.9800
C40 H40 0.9500
C41 C42 1.336(11)
C41 H41 0.9500
C42 H42 0.9500
C43 C48 1.390(11)
C43 C44 1.406(12)
C44 C45 1.408(13)
C44 C49 1.515(14)
C45 C46 1.374(14)
C45 H45 0.9500
C46 C47 1.376(13)
C46 H46 0.9500
C47 C48 1.385(11)
C47 H47 0.9500
C48 C52 1.513(11)
C49 C51 1.506(19)
C49 C50 1.56(2)
C49 H49 1.0000
C50 H50A 0.9800
C50 H50B 0.9800
C50 H50C 0.9800
C51 H51A 0.9800
C51 H51B 0.9800
C51 H51C 0.9800
C52 C54 1.534(11)
C52 C53 1.535(13)
C52 H52 1.0000
C53 H53A 0.9800
C53 H53B 0.9800
C53 H53C 0.9800
C54 H54A 0.9800
C54 H54B 0.9800
C54 H54C 0.9800
C55 C56 1.393(10)
C55 C60 1.402(10)
C56 C57 1.390(10)
C56 C61 1.536(10)
C57 C58 1.378(11)
C57 H57 0.9500
C58 C59 1.380(11)
C58 H58 0.9500
C59 C60 1.394(10)
C59 H59 0.9500
C60 C64 1.520(9)
C61 C63 1.517(11)
C61 C62 1.553(11)
C61 H61 1.0000
C62 H62A 0.9800
C62 H62B 0.9800
C62 H62C 0.9800
C63 H63A 0.9800
C63 H63B 0.9800
C63 H63C 0.9800
C64 C65 1.506(11)
C64 C66 1.511(13)
C64 H64 1.0000
C65 H65A 0.9800
C65 H65B 0.9800
C65 H65C 0.9800
C66 H66A 0.9800
C66 H66B 0.9800
C66 H66C 0.9800
C67 H67 0.9500
C68 C69 1.346(9)
C68 H68 0.9500
C69 H69 0.9500
C70 C71 1.402(10)
C70 C75 1.404(9)
C71 C72 1.392(9)
C71 C76 1.517(10)
C72 C73 1.377(10)
C72 H72 0.9500
C73 C74 1.392(10)
C73 H73 0.9500
C74 C75 1.390(9)
C74 H74 0.9500
C75 C79 1.521(9)
C76 C78 1.515(11)
C76 C77 1.543(10)
C76 H76 1.0000
C77 H77A 0.9800
C77 H77B 0.9800
C77 H77C 0.9800
C78 H78A 0.9800
C78 H78B 0.9800
C78 H78C 0.9800
C79 C81 1.522(11)
C79 C80 1.527(10)
C79 H79 1.0000
C80 H80A 0.9800
C80 H80B 0.9800
C80 H80C 0.9800
C81 H81A 0.9800
C81 H81B 0.9800
C81 H81C 0.9800
O1 C85 1.414(15)
O1 C82 1.487(17)
O2 C86 1.426(11)
O2 C89 1.453(11)
O3 C93 1.403(11)
O3 C90 1.525(14)
O4 C94 1.418(15)
O4 C97 1.428(13)
C82 C83 1.591(19)
C82 H82A 0.9900
C82 H82B 0.9900
C83 C84 1.370(17)
C83 H83A 0.9900
C83 H83B 0.9900
C84 C85 1.460(17)
C84 H84A 0.9900
C84 H84B 0.9900
C85 H85A 0.9900
C85 H85B 0.9900
C86 C87 1.519(12)
C86 H86A 0.9900
C86 H86B 0.9900
C87 C88 1.510(12)
C87 H87A 0.9900
C87 H87B 0.9900
C88 C89 1.492(12)
C88 H88A 0.9900
C88 H88B 0.9900
C89 H89A 0.9900
C89 H89B 0.9900
C90 C91 1.456(16)
C90 H90A 0.9900
C90 H90B 0.9900
C91 C92 1.417(15)
C91 H91A 0.9900
C91 H91B 0.9900
C92 C93 1.459(15)
C92 H92A 0.9900
C92 H92B 0.9900
C93 H93A 0.9900
C93 H93B 0.9900
C94 C95 1.524(17)
C94 H94A 0.9900
C94 H94B 0.9900
C95 C96 1.530(16)
C95 H95A 0.9900
C95 H95B 0.9900
C96 C97 1.523(15)
C96 H96A 0.9900
C96 H96B 0.9900
C97 H97A 0.9900
C97 H97B 0.9900
Cl1 C98 1.751(12)
Cl2 C98 1.704(12)
C98 H98A 0.9900
C98 H98B 0.9900

loop_
_geom_torsion_atom_site_label_1
_geom_torsion_atom_site_label_2
_geom_torsion_atom_site_label_3
_geom_torsion_atom_site_label_4
_geom_torsion
F8 Zr2 F1 Zr1 178.7(6)
F10 Zr2 F1 Zr1 84.8(6)
F9 Zr2 F1 Zr1 -90.1(6)
F2 Zr2 F1 Zr1 -3.0(5)
F5 Zr1 F1 Zr2 -172.6(6)
F6 Zr1 F1 Zr2 95.6(6)
F7 Zr1 F1 Zr2 -83.2(6)
F3 Zr1 F1 Zr2 5.5(5)
F11 Zr2 F2 Zr3 172.3(5)
F10 Zr2 F2 Zr3 -95.1(5)
F9 Zr2 F2 Zr3 80.8(5)
F1 Zr2 F2 Zr3 -6.9(5)
F13 Zr3 F2 Zr2 -171.4(5)
F15 Zr3 F2 Zr2 95.5(5)
F12 Zr3 F2 Zr2 -80.0(5)
F3 Zr3 F2 Zr2 7.1(5)
F4 Zr1 F3 Zr3 174.5(6)
F6 Zr1 F3 Zr3 -91.1(6)
F7 Zr1 F3 Zr3 81.4(6)
F1 Zr1 F3 Zr3 -5.1(6)
F14 Zr3 F3 Zr1 -178.2(6)
F15 Zr3 F3 Zr1 -84.6(6)
F12 Zr3 F3 Zr1 88.8(6)
F2 Zr3 F3 Zr1 2.3(6)
C13 N1 C1 C2 -75.3(9)
C14 N1 C1 C2 101.0(9)
C13 N1 C1 C6 105.0(8)
C14 N1 C1 C6 -78.7(9)
C6 C1 C2 C3 -0.6(12)
N1 C1 C2 C3 179.6(7)
C6 C1 C2 C7 -179.0(8)
N1 C1 C2 C7 1.3(12)
C1 C2 C3 C4 0.3(12)
C7 C2 C3 C4 178.7(8)
C2 C3 C4 C5 0.9(13)
C3 C4 C5 C6 -1.8(14)
C2 C1 C6 C5 -0.2(11)
N1 C1 C6 C5 179.5(6)
C2 C1 C6 C10 177.4(7)
N1 C1 C6 C10 -2.8(11)
C4 C5 C6 C1 1.4(12)
C4 C5 C6 C10 -176.2(8)
C1 C2 C7 C8 -129.2(9)
C3 C2 C7 C8 52.5(11)
C1 C2 C7 C9 105.3(10)
C3 C2 C7 C9 -73.0(11)
C1 C6 C10 C11 134.9(10)
C5 C6 C10 C11 -47.7(13)
C1 C6 C10 C12 -102.2(10)
C5 C6 C10 C12 75.3(11)
C15 N2 C13 N1 -0.7(8)
C16 N2 C13 N1 -176.9(6)
C14 N1 C13 N2 1.3(8)
C1 N1 C13 N2 178.1(6)
C13 N1 C14 C15 -1.4(8)
C1 N1 C14 C15 -178.1(7)
N1 C14 C15 N2 0.9(8)
C13 N2 C15 C14 -0.2(8)
C16 N2 C15 C14 175.9(7)
C13 N2 C16 C21 93.1(9)
C15 N2 C16 C21 -82.4(9)
C13 N2 C16 C17 -87.1(9)
C15 N2 C16 C17 97.3(9)
C21 C16 C17 C18 -1.7(12)
N2 C16 C17 C18 178.5(7)
C21 C16 C17 C22 -179.3(7)
N2 C16 C17 C22 1.0(11)
C16 C17 C18 C19 0.9(12)
C22 C17 C18 C19 178.5(8)
C17 C18 C19 C20 0.3(14)
C18 C19 C20 C21 -0.8(14)
C17 C16 C21 C20 1.2(12)
N2 C16 C21 C20 -179.0(7)
C17 C16 C21 C25 -176.7(8)
N2 C16 C21 C25 3.0(12)
C19 C20 C21 C16 0.1(13)
C19 C20 C21 C25 178.1(9)
C18 C17 C22 C23 40.1(11)
C16 C17 C22 C23 -142.4(8)
C18 C17 C22 C24 -82.7(9)
C16 C17 C22 C24 94.7(9)
C16 C21 C25 C26 -124.1(10)
C20 C21 C25 C26 58.1(12)
C16 C21 C25 C27 109.2(9)
C20 C21 C25 C27 -68.7(11)
C40 N3 C28 C33 102.1(8)
C41 N3 C28 C33 -77.5(9)
C40 N3 C28 C29 -77.4(9)
C41 N3 C28 C29 103.0(8)
C33 C28 C29 C30 0.2(11)
N3 C28 C29 C30 179.7(6)
C33 C28 C29 C34 177.5(7)
N3 C28 C29 C34 -2.9(10)
C28 C29 C30 C31 -0.4(11)
C34 C29 C30 C31 -177.9(7)
C29 C30 C31 C32 -0.1(12)
C30 C31 C32 C33 1.0(12)
C31 C32 C33 C28 -1.2(11)
C31 C32 C33 C37 179.8(7)
C29 C28 C33 C32 0.7(11)
N3 C28 C33 C32 -178.9(6)
C29 C28 C33 C37 179.6(7)
N3 C28 C33 C37 0.1(10)
C30 C29 C34 C35 58.2(9)
C28 C29 C34 C35 -119.2(8)
C30 C29 C34 C36 -66.0(9)
C28 C29 C34 C36 116.7(8)
C32 C33 C37 C39 74.7(9)
C28 C33 C37 C39 -104.1(8)
C32 C33 C37 C38 -51.7(9)
C28 C33 C37 C38 129.4(7)
C42 N4 C40 N3 0.6(8)
C43 N4 C40 N3 173.5(7)
C41 N3 C40 N4 0.4(8)
C28 N3 C40 N4 -179.3(6)
C40 N3 C41 C42 -1.3(9)
C28 N3 C41 C42 178.4(7)
N3 C41 C42 N4 1.6(9)
C40 N4 C42 C41 -1.4(9)
C43 N4 C42 C41 -174.1(7)
C40 N4 C43 C48 -85.3(9)
C42 N4 C43 C48 86.3(10)
C40 N4 C43 C44 94.4(10)
C42 N4 C43 C44 -93.9(10)
C48 C43 C44 C45 1.8(14)
N4 C43 C44 C45 -178.0(8)
C48 C43 C44 C49 -180.0(10)
N4 C43 C44 C49 0.3(14)
C43 C44 C45 C46 -0.5(15)
C49 C44 C45 C46 -178.8(11)
C44 C45 C46 C47 -0.4(17)
C45 C46 C47 C48 0.0(16)
C46 C47 C48 C43 1.2(13)
C46 C47 C48 C52 179.9(9)
C44 C43 C48 C47 -2.1(13)
N4 C43 C48 C47 177.6(7)
C44 C43 C48 C52 179.1(9)
N4 C43 C48 C52 -1.1(12)
C43 C44 C49 C51 133.8(13)
C45 C44 C49 C51 -48.0(17)
C43 C44 C49 C50 -101.2(13)
C45 C44 C49 C50 77.0(15)
C47 C48 C52 C54 58.0(11)
C43 C48 C52 C54 -123.3(9)
C47 C48 C52 C53 -67.5(11)
C43 C48 C52 C53 111.1(9)
C67 N5 C55 C56 86.7(8)
C68 N5 C55 C56 -90.6(8)
C67 N5 C55 C60 -93.2(8)
C68 N5 C55 C60 89.5(8)
C60 C55 C56 C57 0.7(12)
N5 C55 C56 C57 -179.1(7)
C60 C55 C56 C61 179.2(7)
N5 C55 C56 C61 -0.6(11)
C55 C56 C57 C58 -0.5(13)
C61 C56 C57 C58 -178.9(8)
C56 C57 C58 C59 -0.7(14)
C57 C58 C59 C60 1.7(15)
C58 C59 C60 C55 -1.4(13)
C58 C59 C60 C64 -179.5(8)
C56 C55 C60 C59 0.2(11)
N5 C55 C60 C59 180.0(7)
C56 C55 C60 C64 178.3(7)
N5 C55 C60 C64 -1.9(10)
C57 C56 C61 C63 66.3(10)
C55 C56 C61 C63 -112.1(8)
C57 C56 C61 C62 -58.7(10)
C55 C56 C61 C62 122.9(8)
C59 C60 C64 C65 64.7(11)
C55 C60 C64 C65 -113.3(9)
C59 C60 C64 C66 -59.6(13)
C55 C60 C64 C66 122.4(11)
C68 N5 C67 N6 0.4(7)
C55 N5 C67 N6 -177.3(6)
C69 N6 C67 N5 -0.2(7)
C70 N6 C67 N5 175.0(6)
C67 N5 C68 C69 -0.5(7)
C55 N5 C68 C69 177.2(6)
N5 C68 C69 N6 0.3(7)
C67 N6 C69 C68 -0.1(7)
C70 N6 C69 C68 -175.2(6)
C67 N6 C70 C71 -73.8(9)
C69 N6 C70 C71 100.5(8)
C67 N6 C70 C75 107.4(8)
C69 N6 C70 C75 -78.3(9)
C75 C70 C71 C72 -0.8(11)
N6 C70 C71 C72 -179.5(6)
C75 C70 C71 C76 -178.9(7)
N6 C70 C71 C76 2.4(10)
C70 C71 C72 C73 0.7(11)
C76 C71 C72 C73 178.9(7)
C71 C72 C73 C74 -0.6(12)
C72 C73 C74 C75 0.4(12)
C73 C74 C75 C70 -0.4(11)
C73 C74 C75 C79 -179.5(7)
C71 C70 C75 C74 0.6(11)
N6 C70 C75 C74 179.4(6)
C71 C70 C75 C79 179.7(7)
N6 C70 C75 C79 -1.5(10)
C72 C71 C76 C78 52.7(10)
C70 C71 C76 C78 -129.3(8)
C72 C71 C76 C77 -72.2(9)
C70 C71 C76 C77 105.8(8)
C74 C75 C79 C81 86.3(9)
C70 C75 C79 C81 -92.7(8)
C74 C75 C79 C80 -37.8(10)
C70 C75 C79 C80 143.2(7)
C85 O1 C82 C83 -26.5(15)
O1 C82 C83 C84 41.2(15)
C82 C83 C84 C85 -40.7(16)
C82 O1 C85 C84 4.0(16)
C83 C84 C85 O1 25.0(17)
C89 O2 C86 C87 -21.6(10)
O2 C86 C87 C88 33.9(10)
C86 C87 C88 C89 -32.7(10)
C86 O2 C89 C88 -0.3(10)
C87 C88 C89 O2 21.8(10)
C93 O3 C90 C91 25.1(12)
O3 C90 C91 C92 -13.9(15)
C90 C91 C92 C93 -3.3(15)
C90 O3 C93 C92 -29.0(12)
C91 C92 C93 O3 21.7(14)
C97 O4 C94 C95 -3.5(15)
O4 C94 C95 C96 25.7(15)
C94 C95 C96 C97 -35.8(13)
C94 O4 C97 C96 -20.5(13)
C95 C96 C97 O4 34.8(12)
